data_7157062
loop_
_publ_author_name
'Chen, Lian-Mei'
'Zhao, Juan'
'Xia, An-Jie'
'Guo, Xiao-Qiang'
'Gan, Ya'
'Zhou, Chuang'
'Yang, Zai-Jun'
'Yang, Jun'
'Kang, Tai-Ran'

_publ_section_title
;
 A base-promoted cascade reaction of \a,\b-unsaturated N-tosylhydrazones
 with o-hydroxybenzyl alcohols: highly regioselective synthesis of
 N-sec-alkylpyrazoles.
;
_journal_issue 37
_journal_name_full 'Organic &amp; biomolecular chemistry'
_journal_page_first 8561
_journal_page_last 8570
_journal_paper_doi 10.1039/c9ob01780a
_journal_volume 17
_journal_year 2019
_chemical_formula_moiety 'C23 H20 N2 O2'
_chemical_formula_sum 'C23 H20 N2 O2'
_chemical_formula_weight 356.41
_space_group_crystal_system monoclinic
_space_group_IT_number 14
_space_group_name_Hall '-P 2ybc'
_space_group_name_H-M_alt 'P 1 21/c 1'
_symmetry_space_group_name_Hall '-P 2ybc'
_symmetry_space_group_name_H-M 'P 1 21/c 1'
_atom_sites_solution_hydrogens geom
_atom_sites_solution_primary direct
_audit_creation_date 2019-09-03
_audit_creation_method
;
Olex2 1.2
(compiled 2018.05.29 svn.r3508 for OlexSys, GUI svn.r5506)
;
_audit_update_record
;
2019-09-03 deposited with the CCDC.    2019-09-04 downloaded from the CCDC.
;
_cell_angle_alpha 90
_cell_angle_beta 92.8985(15)
_cell_angle_gamma 90
_cell_formula_units_Z 4
_cell_length_a 9.34970(18)
_cell_length_b 9.15478(16)
_cell_length_c 21.8715(4)
_cell_measurement_reflns_used 4033
_cell_measurement_temperature 293.1(3)
_cell_measurement_theta_max 72.2180
_cell_measurement_theta_min 4.7490
_cell_volume 1869.68(6)
_computing_cell_refinement
;
CrysAlisPro, Agilent Technologies,
Version 1.171.37.35 (release 13-08-2014 CrysAlis171 .NET)
(compiled Aug 13 2014,18:06:01)
;
_computing_data_collection
;
CrysAlisPro, Agilent Technologies,
Version 1.171.37.35 (release 13-08-2014 CrysAlis171 .NET)
(compiled Aug 13 2014,18:06:01)
;
_computing_data_reduction
;
CrysAlisPro, Agilent Technologies,
Version 1.171.37.35 (release 13-08-2014 CrysAlis171 .NET)
(compiled Aug 13 2014,18:06:01)
;
_computing_molecular_graphics 'Olex2 (Dolomanov et al., 2009)'
_computing_publication_material 'Olex2 (Dolomanov et al., 2009)'
_computing_structure_refinement 'ShelXL (Sheldrick, 2015)'
_computing_structure_solution 'ShelXT (Sheldrick, 2015)'
_diffrn_ambient_environment air
_diffrn_ambient_temperature 293.1(3)
_diffrn_detector 'CCD plate'
_diffrn_detector_area_resol_mean 15.9595
_diffrn_detector_type EosS2
_diffrn_measured_fraction_theta_full 0.999
_diffrn_measured_fraction_theta_max 0.978
_diffrn_measurement_details
;
#__ type_ start__ end____ width___ exp.time_
  1 omega  -31.00   53.00   1.0000    1.4000
omega____ theta____ kappa____ phi______ frames
    -       36.2921  -57.0000   60.0000 84

#__ type_ start__ end____ width___ exp.time_
  2 omega   20.00  104.00   1.0000    1.4000
omega____ theta____ kappa____ phi______ frames
    -       36.2921   57.0000 -180.0000 84

#__ type_ start__ end____ width___ exp.time_
  3 omega   23.00   90.00   1.0000    1.4000
omega____ theta____ kappa____ phi______ frames
    -       36.2921 -125.0000   90.0000 67

#__ type_ start__ end____ width___ exp.time_
  4 omega  -31.00   63.00   1.0000    1.4000
omega____ theta____ kappa____ phi______ frames
    -       36.2921  -77.0000 -120.0000 94

#__ type_ start__ end____ width___ exp.time_
  5 omega   10.00  104.00   1.0000    1.4000
omega____ theta____ kappa____ phi______ frames
    -       36.2921   77.0000    0.0000 94

#__ type_ start__ end____ width___ exp.time_
  6 omega    1.00   75.00   1.0000    1.4000
omega____ theta____ kappa____ phi______ frames
    -       36.2921  -99.0000 -180.0000 74

#__ type_ start__ end____ width___ exp.time_
  7 omega    1.00   75.00   1.0000    1.4000
omega____ theta____ kappa____ phi______ frames
    -       36.2921  -99.0000  150.0000 74

#__ type_ start__ end____ width___ exp.time_
  8 omega   38.00   91.00   1.0000    9.0000
omega____ theta____ kappa____ phi______ frames
    -      108.0000  -30.0000    0.0000 53

#__ type_ start__ end____ width___ exp.time_
  9 omega   40.00   98.00   1.0000    9.0000
omega____ theta____ kappa____ phi______ frames
    -      108.0000  -45.0000  -90.0000 58

#__ type_ start__ end____ width___ exp.time_
 10 omega   38.00   91.00   1.0000    9.0000
omega____ theta____ kappa____ phi______ frames
    -      108.0000  -30.0000  -30.0000 53

#__ type_ start__ end____ width___ exp.time_
 11 omega   38.00   91.00   1.0000    9.0000
omega____ theta____ kappa____ phi______ frames
    -      108.0000  -30.0000 -120.0000 53

#__ type_ start__ end____ width___ exp.time_
 12 omega   38.00  116.00   1.0000    9.0000
omega____ theta____ kappa____ phi______ frames
    -      108.0000 -111.0000   30.0000 78

#__ type_ start__ end____ width___ exp.time_
 13 omega   40.00   98.00   1.0000    9.0000
omega____ theta____ kappa____ phi______ frames
    -      108.0000  -45.0000   60.0000 58

#__ type_ start__ end____ width___ exp.time_
 14 omega  100.00  178.00   1.0000    9.0000
omega____ theta____ kappa____ phi______ frames
    -      108.0000  111.0000 -180.0000 78

#__ type_ start__ end____ width___ exp.time_
 15 omega   87.00  178.00   1.0000    9.0000
omega____ theta____ kappa____ phi______ frames
    -      108.0000   30.0000 -180.0000 91

#__ type_ start__ end____ width___ exp.time_
 16 omega   38.00   91.00   1.0000    9.0000
omega____ theta____ kappa____ phi______ frames
    -      108.0000  -30.0000  -90.0000 53

#__ type_ start__ end____ width___ exp.time_
 17 omega   41.00  126.00   1.0000    9.0000
omega____ theta____ kappa____ phi______ frames
    -      108.0000  -61.0000    0.0000 85

#__ type_ start__ end____ width___ exp.time_
 18 omega   20.00   96.00   1.0000    1.4000
omega____ theta____ kappa____ phi______ frames
    -       36.2921   57.0000  -90.0000 76
;
_diffrn_measurement_device 'four-circle diffractometer'
_diffrn_measurement_device_type 'New Gemini, Dual, Cu at zero, EosS2'
_diffrn_measurement_method '\w scans'
_diffrn_orient_matrix_UB_11 -0.0639273000
_diffrn_orient_matrix_UB_12 0.0455771000
_diffrn_orient_matrix_UB_13 0.0607095000
_diffrn_orient_matrix_UB_21 0.1445429000
_diffrn_orient_matrix_UB_22 -0.0317527000
_diffrn_orient_matrix_UB_23 0.0343325000
_diffrn_orient_matrix_UB_31 0.0472058000
_diffrn_orient_matrix_UB_32 0.1588637000
_diffrn_orient_matrix_UB_33 -0.0105234000
_diffrn_radiation_monochromator graphite
_diffrn_radiation_probe x-ray
_diffrn_radiation_type CuK\a
_diffrn_radiation_wavelength 1.54184
_diffrn_reflns_av_R_equivalents 0.0325
_diffrn_reflns_av_unetI/netI 0.0244
_diffrn_reflns_Laue_measured_fraction_full 0.999
_diffrn_reflns_Laue_measured_fraction_max 0.978
_diffrn_reflns_limit_h_max 11
_diffrn_reflns_limit_h_min -11
_diffrn_reflns_limit_k_max 11
_diffrn_reflns_limit_k_min -7
_diffrn_reflns_limit_l_max 26
_diffrn_reflns_limit_l_min -17
_diffrn_reflns_number 10657
_diffrn_reflns_point_group_measured_fraction_full 0.999
_diffrn_reflns_point_group_measured_fraction_max 0.978
_diffrn_reflns_theta_full 67.684
_diffrn_reflns_theta_max 72.528
_diffrn_reflns_theta_min 4.736
_diffrn_source 'Enhance (Cu) X-ray Source'
_exptl_absorpt_coefficient_mu 0.649
_exptl_absorpt_correction_T_max 1.00000
_exptl_absorpt_correction_T_min 0.69091
_exptl_absorpt_correction_type multi-scan
_exptl_absorpt_process_details
;
CrysAlisPro, Agilent Technologies,
Version 1.171.37.35 (release 13-08-2014 CrysAlis171 .NET)
(compiled Aug 13 2014,18:06:01)
Empirical absorption correction using spherical harmonics,
 implemented in SCALE3 ABSPACK scaling algorithm.
;
_exptl_crystal_colour 'clear light colourless'
_exptl_crystal_colour_lustre clear
_exptl_crystal_colour_modifier light
_exptl_crystal_colour_primary colourless
_exptl_crystal_density_diffrn 1.266
_exptl_crystal_description needle
_exptl_crystal_F_000 752
_exptl_crystal_size_max 0.8
_exptl_crystal_size_mid 0.35
_exptl_crystal_size_min 0.2
_refine_diff_density_max 0.221
_refine_diff_density_min -0.242
_refine_diff_density_rms 0.046
_refine_ls_extinction_method none
_refine_ls_goodness_of_fit_ref 1.027
_refine_ls_hydrogen_treatment constr
_refine_ls_matrix_type full
_refine_ls_number_parameters 246
_refine_ls_number_reflns 3641
_refine_ls_number_restraints 0
_refine_ls_restrained_S_all 1.027
_refine_ls_R_factor_all 0.0574
_refine_ls_R_factor_gt 0.0505
_refine_ls_shift/su_max 0.000
_refine_ls_shift/su_mean 0.000
_refine_ls_structure_factor_coef Fsqd
_refine_ls_weighting_details 'w=1/[\s^2^(Fo^2^)+(0.0940P)^2^+0.2219P] where P=(Fo^2^+2Fc^2^)/3'
_refine_ls_weighting_scheme calc
_refine_ls_wR_factor_gt 0.1393
_refine_ls_wR_factor_ref 0.1510
_reflns_Friedel_coverage 0.000
_reflns_number_gt 3115
_reflns_number_total 3641
_reflns_threshold_expression 'I > 2\s(I)'
_cod_data_source_file c9ob01780a2.cif
_cod_data_source_block ktr-002
_cod_depositor_comments 'Adding full bibliography for 7157062.cif.'
_cod_database_code 7157062
_shelx_shelxl_version_number 2014/7
_shelx_space_group_comment
;
The symmetry employed for this shelxl refinement is uniquely defined
by the following loop, which should always be used as a source of
symmetry information in preference to the above space-group names.
They are only intended as comments.
;
_reflns_odcompleteness_completeness 99.86
_reflns_odcompleteness_iscentric 1
_reflns_odcompleteness_theta 66.97
_olex2_refinement_description
;
1. Fixed Uiso
 At 1.2 times of:
  All C(H) groups
 At 1.5 times of:
  All C(H,H,H) groups, All O(H) groups
2.a Ternary CH refined with riding coordinates:
 C008(H008)
2.b Aromatic/amide H refined with riding coordinates:
 C00C(H00C), C00D(H00D), C00E(H00E), C00F(H00F), C00G(H00G), C00H(H00H),
 C00I(H00I), C00J(H00J), C00K(H00K), C00L(H00L), C00M(H00M), C00N(H00N),
 C00O(H00O), C00Q(H00Q), C00R(H00R)
2.c Idealised Me refined as rotating group:
 C00P(H00A,H00B,H00P)
2.d Idealised tetrahedral OH refined as rotating group:
 O001(H001)
;
_olex2_submission_special_instructions 'No special instructions were received'

loop_
_space_group_symop_operation_xyz
'x, y, z'
'-x, y+1/2, -z+1/2'
'-x, -y, -z'
'x, -y-1/2, z-1/2'

loop_
_atom_site_label
_atom_site_type_symbol
_atom_site_fract_x
_atom_site_fract_y
_atom_site_fract_z
_atom_site_U_iso_or_equiv
_atom_site_adp_type
_atom_site_occupancy
_atom_site_site_symmetry_order
_atom_site_calc_flag
_atom_site_refinement_flags_posn
O001 O 0.53081(12) 0.39536(13) 0.73796(5) 0.0518(3) Uani 1 1 d .
H001 H 0.4627 0.3444 0.7467 0.078 Uiso 1 1 calc GR
O002 O 0.79707(15) 0.95206(14) 0.46353(6) 0.0624(3) Uani 1 1 d .
N003 N 0.72688(13) 0.75423(13) 0.74859(6) 0.0432(3) Uani 1 1 d .
N004 N 0.75598(13) 0.62860(14) 0.71934(6) 0.0432(3) Uani 1 1 d .
C005 C 0.59738(15) 0.33379(17) 0.69042(7) 0.0424(3) Uani 1 1 d .
C006 C 0.67322(15) 0.42669(16) 0.65286(7) 0.0420(3) Uani 1 1 d .
C007 C 0.70391(15) 0.68511(15) 0.61030(7) 0.0420(3) Uani 1 1 d .
C008 C 0.66744(15) 0.59020(16) 0.66445(7) 0.0418(3) Uani 1 1 d .
H008 H 0.5683 0.6130 0.6734 0.050 Uiso 1 1 calc R
C009 C 0.75988(18) 0.86189(16) 0.51016(7) 0.0480(4) Uani 1 1 d .
C00A C 0.82927(17) 0.76803(18) 0.79322(7) 0.0467(3) Uani 1 1 d .
C00B C 0.82529(16) 0.89272(18) 0.83544(7) 0.0486(4) Uani 1 1 d .
C00C C 0.59363(18) 0.18519(18) 0.67915(8) 0.0501(4) Uani 1 1 d .
H00C H 0.5409 0.1241 0.7035 0.060 Uiso 1 1 calc R
C00D C 0.83631(17) 0.75188(17) 0.60589(7) 0.0486(4) Uani 1 1 d .
H00D H 0.9073 0.7376 0.6366 0.058 Uiso 1 1 calc R
C00E C 0.86385(18) 0.83955(18) 0.55623(8) 0.0516(4) Uani 1 1 d .
H00E H 0.9530 0.8836 0.5539 0.062 Uiso 1 1 calc R
C00F C 0.74721(19) 0.36559(18) 0.60563(7) 0.0508(4) Uani 1 1 d .
H00F H 0.7991 0.4260 0.5807 0.061 Uiso 1 1 calc R
C00G C 0.62780(18) 0.7944(2) 0.51347(8) 0.0536(4) Uani 1 1 d .
H00G H 0.5571 0.8076 0.4825 0.064 Uiso 1 1 calc R
C00H C 0.60228(17) 0.70694(19) 0.56346(8) 0.0513(4) Uani 1 1 d .
H00H H 0.5136 0.6616 0.5654 0.062 Uiso 1 1 calc R
C00I C 0.66811(19) 0.12705(18) 0.63172(8) 0.0548(4) Uani 1 1 d .
H00I H 0.6661 0.0269 0.6247 0.066 Uiso 1 1 calc R
C00J C 0.87423(19) 0.5647(2) 0.74403(8) 0.0560(4) Uani 1 1 d .
H00J H 0.9148 0.4780 0.7310 0.067 Uiso 1 1 calc R
C00K C 0.8651(2) 0.8769(2) 0.89726(8) 0.0594(4) Uani 1 1 d .
H00K H 0.9012 0.7882 0.9119 0.071 Uiso 1 1 calc R
C00L C 0.7769(2) 1.0282(2) 0.81465(8) 0.0577(4) Uani 1 1 d .
H00L H 0.7526 1.0413 0.7733 0.069 Uiso 1 1 calc R
C00M C 0.7451(2) 0.21653(19) 0.59496(8) 0.0563(4) Uani 1 1 d .
H00M H 0.7953 0.1772 0.5632 0.068 Uiso 1 1 calc R
C00N C 0.9246(2) 0.6499(2) 0.79186(8) 0.0604(5) Uani 1 1 d .
H00N H 1.0047 0.6331 0.8178 0.073 Uiso 1 1 calc R
C00O C 0.8513(2) 0.9929(3) 0.93698(9) 0.0722(6) Uani 1 1 d .
H00O H 0.8764 0.9809 0.9784 0.087 Uiso 1 1 calc R
C00P C 0.6943(3) 0.9715(2) 0.41404(10) 0.0725(5) Uani 1 1 d .
H00A H 0.7358 1.0281 0.3825 0.109 Uiso 1 1 calc GR
H00B H 0.6122 1.0217 0.4283 0.109 Uiso 1 1 calc GR
H00P H 0.6657 0.8779 0.3979 0.109 Uiso 1 1 calc GR
C00Q C 0.8009(2) 1.1257(3) 0.91610(10) 0.0750(6) Uani 1 1 d .
H00Q H 0.7915 1.2030 0.9432 0.090 Uiso 1 1 calc R
C00R C 0.7643(2) 1.1437(2) 0.85470(11) 0.0713(5) Uani 1 1 d .
H00R H 0.7312 1.2336 0.8402 0.086 Uiso 1 1 calc R

loop_
_atom_site_aniso_label
_atom_site_aniso_U_11
_atom_site_aniso_U_22
_atom_site_aniso_U_33
_atom_site_aniso_U_23
_atom_site_aniso_U_13
_atom_site_aniso_U_12
O001 0.0556(6) 0.0500(6) 0.0515(6) -0.0043(5) 0.0200(5) -0.0068(5)
O002 0.0763(8) 0.0552(7) 0.0565(7) 0.0116(5) 0.0104(6) -0.0076(6)
N003 0.0464(7) 0.0419(7) 0.0422(6) -0.0040(5) 0.0101(5) -0.0007(5)
N004 0.0455(6) 0.0443(7) 0.0406(6) -0.0029(5) 0.0102(5) 0.0022(5)
C005 0.0425(7) 0.0442(8) 0.0408(7) -0.0020(5) 0.0046(6) 0.0003(5)
C006 0.0427(7) 0.0419(8) 0.0418(7) -0.0014(5) 0.0057(6) -0.0005(5)
C007 0.0442(7) 0.0366(7) 0.0459(7) -0.0023(5) 0.0094(6) 0.0008(5)
C008 0.0403(7) 0.0419(7) 0.0438(7) -0.0025(6) 0.0095(5) -0.0003(5)
C009 0.0589(9) 0.0392(7) 0.0471(8) 0.0010(6) 0.0128(7) 0.0008(6)
C00A 0.0466(8) 0.0521(8) 0.0420(7) -0.0013(6) 0.0086(6) -0.0036(6)
C00B 0.0454(8) 0.0552(9) 0.0458(8) -0.0062(6) 0.0084(6) -0.0090(6)
C00C 0.0536(8) 0.0438(8) 0.0533(8) 0.0034(6) 0.0062(7) -0.0032(6)
C00D 0.0455(8) 0.0511(9) 0.0494(8) 0.0016(6) 0.0035(6) -0.0027(6)
C00E 0.0492(8) 0.0511(9) 0.0553(9) 0.0014(7) 0.0114(7) -0.0084(6)
C00F 0.0603(9) 0.0469(8) 0.0465(8) -0.0007(6) 0.0151(7) 0.0014(7)
C00G 0.0535(9) 0.0563(9) 0.0508(8) 0.0047(7) 0.0003(7) -0.0001(7)
C00H 0.0438(8) 0.0552(9) 0.0553(9) 0.0027(7) 0.0058(6) -0.0058(6)
C00I 0.0629(10) 0.0395(8) 0.0622(10) -0.0062(7) 0.0050(8) 0.0032(7)
C00J 0.0538(9) 0.0567(10) 0.0576(9) -0.0070(7) 0.0048(7) 0.0126(7)
C00K 0.0581(10) 0.0719(12) 0.0482(9) -0.0036(8) 0.0043(7) -0.0111(8)
C00L 0.0611(10) 0.0567(10) 0.0550(9) -0.0071(7) 0.0004(7) -0.0052(7)
C00M 0.0685(10) 0.0505(9) 0.0509(9) -0.0089(7) 0.0140(7) 0.0078(7)
C00N 0.0541(9) 0.0716(12) 0.0549(10) -0.0072(8) -0.0046(7) 0.0102(8)
C00O 0.0668(11) 0.1010(17) 0.0492(10) -0.0218(10) 0.0058(8) -0.0183(11)
C00P 0.0904(14) 0.0661(12) 0.0615(11) 0.0191(9) 0.0098(10) 0.0129(10)
C00Q 0.0658(11) 0.0819(15) 0.0778(13) -0.0387(11) 0.0081(10) -0.0131(10)
C00R 0.0683(12) 0.0608(11) 0.0844(14) -0.0204(10) 0.0007(10) -0.0042(9)

loop_
_atom_type_symbol
_atom_type_description
_atom_type_scat_dispersion_real
_atom_type_scat_dispersion_imag
_atom_type_scat_source
C C 0.0181 0.0091 'International Tables Vol C Tables 4.2.6.8 and 6.1.1.4'
H H 0.0000 0.0000 'International Tables Vol C Tables 4.2.6.8 and 6.1.1.4'
N N 0.0311 0.0180 'International Tables Vol C Tables 4.2.6.8 and 6.1.1.4'
O O 0.0492 0.0322 'International Tables Vol C Tables 4.2.6.8 and 6.1.1.4'

loop_
_geom_angle_atom_site_label_1
_geom_angle_atom_site_label_2
_geom_angle_atom_site_label_3
_geom_angle
C005 O001 H001 109.5
C009 O002 C00P 117.07(15)
C00A N003 N004 105.79(12)
N003 N004 C008 118.25(12)
C00J N004 N003 111.28(13)
C00J N004 C008 130.19(13)
O001 C005 C006 117.49(13)
O001 C005 C00C 122.37(14)
C00C C005 C006 120.14(14)
C005 C006 C008 118.50(12)
C00F C006 C005 118.53(14)
C00F C006 C008 122.94(13)
C00D C007 C008 122.77(14)
C00H C007 C008 119.28(13)
C00H C007 C00D 117.96(14)
N004 C008 C006 110.45(12)
N004 C008 C007 111.16(12)
N004 C008 H008 106.6
C006 C008 C007 114.92(12)
C006 C008 H008 106.6
C007 C008 H008 106.6
O002 C009 C00E 115.91(15)
O002 C009 C00G 124.58(15)
C00E C009 C00G 119.51(15)
N003 C00A C00B 119.44(14)
N003 C00A C00N 110.10(14)
C00N C00A C00B 130.43(15)
C00K C00B C00A 121.03(16)
C00L C00B C00A 120.39(15)
C00L C00B C00K 118.54(16)
C005 C00C H00C 119.9
C005 C00C C00I 120.17(15)
C00I C00C H00C 119.9
C007 C00D H00D 119.6
C00E C00D C007 120.75(15)
C00E C00D H00D 119.6
C009 C00E C00D 120.44(14)
C009 C00E H00E 119.8
C00D C00E H00E 119.8
C006 C00F H00F 119.4
C00M C00F C006 121.26(15)
C00M C00F H00F 119.4
C009 C00G H00G 120.4
C00H C00G C009 119.22(15)
C00H C00G H00G 120.4
C007 C00H C00G 122.11(15)
C007 C00H H00H 118.9
C00G C00H H00H 118.9
C00C C00I H00I 119.8
C00M C00I C00C 120.44(15)
C00M C00I H00I 119.8
N004 C00J H00J 126.2
N004 C00J C00N 107.67(15)
C00N C00J H00J 126.2
C00B C00K H00K 119.9
C00O C00K C00B 120.1(2)
C00O C00K H00K 119.9
C00B C00L H00L 119.6
C00R C00L C00B 120.83(18)
C00R C00L H00L 119.6
C00F C00M H00M 120.3
C00I C00M C00F 119.44(15)
C00I C00M H00M 120.3
C00A C00N H00N 127.4
C00J C00N C00A 105.17(15)
C00J C00N H00N 127.4
C00K C00O H00O 119.6
C00Q C00O C00K 120.82(19)
C00Q C00O H00O 119.6
O002 C00P H00A 109.5
O002 C00P H00B 109.5
O002 C00P H00P 109.5
H00A C00P H00B 109.5
H00A C00P H00P 109.5
H00B C00P H00P 109.5
C00O C00Q H00Q 120.2
C00O C00Q C00R 119.56(18)
C00R C00Q H00Q 120.2
C00L C00R H00R 120.0
C00Q C00R C00L 120.1(2)
C00Q C00R H00R 120.0

loop_
_geom_bond_atom_site_label_1
_geom_bond_atom_site_label_2
_geom_bond_distance
O001 H001 0.8200
O001 C005 1.3607(18)
O002 C009 1.3705(19)
O002 C00P 1.421(3)
N003 N004 1.3505(17)
N003 C00A 1.338(2)
N004 C008 1.4661(19)
N004 C00J 1.340(2)
C005 C006 1.400(2)
C005 C00C 1.383(2)
C006 C008 1.520(2)
C006 C00F 1.389(2)
C007 C008 1.521(2)
C007 C00D 1.388(2)
C007 C00H 1.376(2)
C008 H008 0.9800
C009 C00E 1.379(2)
C009 C00G 1.386(2)
C00A C00B 1.470(2)
C00A C00N 1.402(2)
C00B C00K 1.392(2)
C00B C00L 1.389(3)
C00C H00C 0.9300
C00C C00I 1.385(2)
C00D H00D 0.9300
C00D C00E 1.385(2)
C00E H00E 0.9300
C00F H00F 0.9300
C00F C00M 1.384(2)
C00G H00G 0.9300
C00G C00H 1.385(2)
C00H H00H 0.9300
C00I H00I 0.9300
C00I C00M 1.376(3)
C00J H00J 0.9300
C00J C00N 1.369(3)
C00K H00K 0.9300
C00K C00O 1.382(3)
C00L H00L 0.9300
C00L C00R 1.382(3)
C00M H00M 0.9300
C00N H00N 0.9300
C00O H00O 0.9300
C00O C00Q 1.374(4)
C00P H00A 0.9600
C00P H00B 0.9600
C00P H00P 0.9600
C00Q H00Q 0.9300
C00Q C00R 1.379(3)
C00R H00R 0.9300

loop_
_geom_torsion_atom_site_label_1
_geom_torsion_atom_site_label_2
_geom_torsion_atom_site_label_3
_geom_torsion_atom_site_label_4
_geom_torsion
O001 C005 C006 C008 -4.4(2)
O001 C005 C006 C00F 177.26(14)
O001 C005 C00C C00I -177.28(15)
O002 C009 C00E C00D 179.09(15)
O002 C009 C00G C00H -179.16(15)
N003 N004 C008 C006 -157.45(12)
N003 N004 C008 C007 73.75(15)
N003 N004 C00J C00N 0.7(2)
N003 C00A C00B C00K 142.50(16)
N003 C00A C00B C00L -35.4(2)
N003 C00A C00N C00J 0.1(2)
N004 N003 C00A C00B -177.82(13)
N004 N003 C00A C00N 0.32(18)
N004 C00J C00N C00A -0.5(2)
C005 C006 C008 N004 74.51(16)
C005 C006 C008 C007 -158.75(13)
C005 C006 C00F C00M 0.9(2)
C005 C00C C00I C00M -0.7(3)
C006 C005 C00C C00I 1.8(2)
C006 C00F C00M C00I 0.1(3)
C007 C00D C00E C009 -0.1(2)
C008 N004 C00J C00N 174.33(15)
C008 C006 C00F C00M -177.30(15)
C008 C007 C00D C00E -178.82(14)
C008 C007 C00H C00G 178.73(15)
C009 C00G C00H C007 0.2(3)
C00A N003 N004 C008 -175.10(12)
C00A N003 N004 C00J -0.66(17)
C00A C00B C00K C00O -175.53(16)
C00A C00B C00L C00R 175.96(16)
C00B C00A C00N C00J 177.98(16)
C00B C00K C00O C00Q -1.3(3)
C00B C00L C00R C00Q 0.4(3)
C00C C005 C006 C008 176.43(14)
C00C C005 C006 C00F -1.9(2)
C00C C00I C00M C00F -0.2(3)
C00D C007 C008 N004 24.67(19)
C00D C007 C008 C006 -101.71(17)
C00D C007 C00H C00G -1.1(2)
C00E C009 C00G C00H 0.7(2)
C00F C006 C008 N004 -107.27(16)
C00F C006 C008 C007 19.5(2)
C00G C009 C00E C00D -0.8(2)
C00H C007 C008 N004 -155.16(14)
C00H C007 C008 C006 78.47(17)
C00H C007 C00D C00E 1.0(2)
C00J N004 C008 C006 29.3(2)
C00J N004 C008 C007 -99.47(19)
C00K C00B C00L C00R -1.9(3)
C00K C00O C00Q C00R -0.3(3)
C00L C00B C00K C00O 2.4(3)
C00N C00A C00B C00K -35.2(3)
C00N C00A C00B C00L 146.95(19)
C00O C00Q C00R C00L 0.7(3)
C00P O002 C009 C00E 177.13(16)
C00P O002 C009 C00G -3.0(2)
